data_2212580
loop_
_publ_author_name
'Essehli, Rachid'
'El Bali, Brahim'
'Dusek, Michal'
'Fejfarova, Karla'
'Lachkar, Mohammed'

_publ_section_title
;
 Dysprosium hydrogendiphosphate trihydrate: synthesis and
 non-merohedral twinning
;
_journal_coeditor_code HB2298
_journal_issue 3
_journal_name_full 'Acta Crystallographica Section E'
_journal_page_first i85
_journal_page_last i86
_journal_paper_doi 10.1107/S1600536807008343
_journal_volume 63
_journal_year 2007
_chemical_formula_iupac 'Dy (H O7 P2), 3H2 O'
_chemical_formula_moiety 'Dy 3+, H O7 P2 3-, 3(H2 O)'
_chemical_formula_structural '( Dy (HP2O7) 3(H2O)'
_chemical_formula_sum 'Dy H7 O10 P2'
_chemical_formula_weight 391.5
_chemical_name_systematic
;
dysprosium hydrogendiphosphate trihydrate
;
_space_group_IT_number 2
_symmetry_cell_setting triclinic
_symmetry_space_group_name_Hall '-P 1'
_symmetry_space_group_name_H-M 'P -1'
_cell_angle_alpha 81.593(6)
_cell_angle_beta 80.377(5)
_cell_angle_gamma 88.368(5)
_cell_formula_units_Z 2
_cell_length_a 6.4371(3)
_cell_length_b 6.9284(5)
_cell_length_c 9.8164(7)
_cell_measurement_reflns_used 10749
_cell_measurement_temperature 294
_cell_measurement_theta_max 26.55
_cell_measurement_theta_min 2.97
_cell_volume 427.00(5)
_computing_cell_refinement 'CrysAlis RED (Oxford Diffraction, 2005)'
_computing_data_collection 'CrysAlis CCD (Oxford Diffraction, 2005)'
_computing_data_reduction 'CrysAlis RED'
_computing_molecular_graphics 'DIAMOND (Brandenburg & Putz, 2005)'
_computing_publication_material JANA2000
_computing_structure_refinement 'JANA2000 (Petricek <i>et al.</i>,  2000)'
_computing_structure_solution 'SIR2002 (Burla et al., 2003)'
_diffrn_ambient_temperature 294
_diffrn_detector_area_resol_mean 8.3438
_diffrn_measured_fraction_theta_full 0.99
_diffrn_measurement_device_type 'Oxford Diffraction CCD'
_diffrn_measurement_method 'Rotation method data acquisition using \w'
_diffrn_radiation_monochromator graphite
_diffrn_radiation_source 'X-ray tube'
_diffrn_radiation_type 'Mo K\a'
_diffrn_radiation_wavelength 0.71069
_diffrn_reflns_av_R_equivalents 0.0503
_diffrn_reflns_av_sigmaI/netI 0.0335
_diffrn_reflns_limit_h_max 8
_diffrn_reflns_limit_h_min -8
_diffrn_reflns_limit_k_max 8
_diffrn_reflns_limit_k_min -8
_diffrn_reflns_limit_l_max 12
_diffrn_reflns_limit_l_min -12
_diffrn_reflns_number 10749
_diffrn_reflns_reduction_process
;
 Integration of the CCD images was done by program Crysalis RED
(Oxford diffraction, 2005). The same program was used for indexing of the
crystal shape, its refinement and absorption correction.
;
_diffrn_reflns_theta_full 26.55
_diffrn_reflns_theta_max 26.55
_diffrn_reflns_theta_min 2.97
_exptl_absorpt_coefficient_mu 9.157
_exptl_absorpt_correction_T_max 0.691
_exptl_absorpt_correction_T_min 0.438
_exptl_absorpt_correction_type analytical
_exptl_absorpt_process_details '(CrysAlis RED; Oxford Diffraction, 2005)'
_exptl_crystal_colour colorless
_exptl_crystal_density_diffrn 3.0440
_exptl_crystal_density_method 'not measured'
_exptl_crystal_description plate
_exptl_crystal_F_000 362
_exptl_crystal_size_max 0.07
_exptl_crystal_size_mid 0.05
_exptl_crystal_size_min 0.01
_refine_diff_density_max 0.63
_refine_diff_density_min -0.63
_refine_ls_extinction_method none
_refine_ls_goodness_of_fit_ref 1.09
_refine_ls_hydrogen_treatment mixed
_refine_ls_number_constraints 5
_refine_ls_number_parameters 138
_refine_ls_number_reflns 3357
_refine_ls_number_restraints 8
_refine_ls_R_factor_all 0.0337
_refine_ls_R_factor_gt 0.0270
_refine_ls_shift/su_max 0.0094
_refine_ls_shift/su_mean 0.0004
_refine_ls_structure_factor_coef Fsqd
_refine_ls_weighting_details w=1/[\s^2^(I)+0.0016I^2^]
_refine_ls_weighting_scheme sigma
_refine_ls_wR_factor_gt 0.0662
_refine_ls_wR_factor_ref 0.0679
_reflns_number_gt 2842
_reflns_number_total 3357
_reflns_threshold_expression I>3\s(I)
_cod_data_source_file hb2298.cif
_cod_data_source_block I
_cod_original_formula_sum 'Dy1 H7 O10 P2'
_cod_database_code 2212580

loop_
_symmetry_equiv_pos_site_id
_symmetry_equiv_pos_as_xyz
1 x,y,z
2 -x,-y,-z

loop_
_atom_site_type_symbol
_atom_site_label
_atom_site_fract_x
_atom_site_fract_y
_atom_site_fract_z
_atom_site_U_iso_or_equiv
_atom_site_adp_type
_atom_site_calc_flag
_atom_site_occupancy
Dy Dy1 0.37284(3) 0.26096(3) 0.45268(2) 0.00921(7) Uani d 1
P P1 -0.19330(16) 0.23307(15) 0.56100(12) 0.0084(3) Uani d 1
P P2 0.05652(18) 0.14188(17) 0.78811(12) 0.0132(3) Uani d 1
O O1 -0.3361(5) 0.4106(4) 0.5584(3) 0.0147(10) Uani d 1
O O2 -0.3286(5) 0.0722(4) 0.5327(4) 0.0155(10) Uani d 1
O O3 0.0681(5) -0.0737(5) 0.8355(3) 0.0201(11) Uani d 1
O O4 0.0141(5) 0.2585(5) 0.4663(3) 0.0149(10) Uani d 1
O O5 0.2414(5) 0.2330(5) 0.6886(3) 0.0185(11) Uani d 1
O O6 -0.1523(5) 0.1807(5) 0.7182(4) 0.0192(11) Uani d 1
O O7 0.0099(6) 0.2598(5) 0.9125(4) 0.0250(12) Uani d 1
O O8 0.6683(5) 0.3610(5) 0.2673(4) 0.0220(11) Uani d 1
O O9 0.2877(6) 0.2687(6) 0.2262(4) 0.0282(13) Uani d 1
O O10 0.4985(19) 0.099(2) 0.0015(13) 0.072(3) Uani d 0.424(7)
O O11 0.5101(14) 0.3274(17) -0.0449(10) 0.072(3) Uani d 0.576(7)
H H71 -0.015(9) 0.208(8) 0.994(2) 0.03 Uiso d 1
H H81 0.721(6) 0.464(4) 0.276(6) 0.0264 Uiso d 1
H H82 0.761(5) 0.279(5) 0.257(6) 0.0264 Uiso d 1
H H91 0.362(6) 0.255(8) 0.153(3) 0.0339 Uiso d 1
H H92 0.167(3) 0.239(8) 0.223(5) 0.0339 Uiso d 1

loop_
_atom_site_aniso_label
_atom_site_aniso_U_11
_atom_site_aniso_U_22
_atom_site_aniso_U_33
_atom_site_aniso_U_12
_atom_site_aniso_U_13
_atom_site_aniso_U_23
_atom_site_aniso_type_symbol
Dy1 0.00649(11) 0.00744(11) 0.01406(12) -0.00012(7) -0.00178(8) -0.00254(7) Dy
P1 0.0047(5) 0.0069(5) 0.0144(6) 0.0002(4) -0.0030(4) -0.0026(4) P
P2 0.0113(6) 0.0165(6) 0.0116(6) -0.0024(5) -0.0020(5) -0.0010(5) P
O1 0.0132(15) 0.0061(15) 0.0251(18) 0.0031(12) -0.0050(14) -0.0020(13) O
O2 0.0106(15) 0.0068(15) 0.0310(19) -0.0050(12) -0.0106(14) 0.0004(13) O
O3 0.0246(19) 0.0187(17) 0.0159(17) 0.0019(14) -0.0002(14) -0.0021(14) O
O4 0.0093(15) 0.0190(17) 0.0169(16) 0.0013(12) -0.0032(13) -0.0037(13) O
O5 0.0110(16) 0.0287(19) 0.0160(17) -0.0062(14) -0.0045(13) 0.0005(14) O
O6 0.0109(16) 0.0258(19) 0.0216(18) -0.0007(14) -0.0062(14) -0.0023(15) O
O7 0.041(2) 0.0208(19) 0.0139(17) -0.0014(16) -0.0048(17) -0.0028(15) O
O8 0.0150(17) 0.0233(19) 0.0283(19) -0.0019(14) -0.0007(15) -0.0089(16) O
O9 0.0207(19) 0.048(2) 0.0163(18) -0.0134(18) -0.0013(15) -0.0051(17) O
O10 0.040(4) 0.127(7) 0.046(4) 0.005(5) 0.006(3) -0.016(5) O
O11 0.040(4) 0.127(7) 0.046(4) 0.005(5) 0.006(3) -0.016(5) O

loop_
_atom_type_symbol
_atom_type_scat_dispersion_real
_atom_type_scat_dispersion_imag
_atom_type_scat_source
Dy -0.189 4.410 'International Tables Vol C Tables  4.2.6.8 and 6.1.1.1'
P 0.102 0.094 'International Tables Vol C Tables  4.2.6.8 and 6.1.1.1'
O 0.011 0.006 'International Tables Vol C Tables  4.2.6.8 and 6.1.1.1'
H 0.000 0.000 'International Tables Vol C Tables  4.2.6.8 and 6.1.1.1'

loop_
_geom_angle_atom_site_label_1
_geom_angle_atom_site_label_2
_geom_angle_atom_site_label_3
_geom_angle_site_symmetry_1
_geom_angle_site_symmetry_3
_geom_angle
_geom_angle_publ_flag
O1 Dy1 O1 1_655 2_566 68.38(11) no
O1 Dy1 O2 1_655 1_655 56.36(10) no
O1 Dy1 O2 1_655 2_556 122.67(10) no
O1 Dy1 O4 1_655 . 140.90(11) no
O1 Dy1 O5 1_655 . 75.70(11) no
O1 Dy1 O8 1_655 . 70.86(11) no
O1 Dy1 O9 1_655 . 135.81(11) no
O1 Dy1 O1 2_566 1_655 68.38(11) no
O1 Dy1 O2 2_566 1_655 124.46(11) no
O1 Dy1 O2 2_566 2_556 167.05(11) no
O1 Dy1 O4 2_566 . 85.30(11) no
O1 Dy1 O5 2_566 . 88.35(12) no
O1 Dy1 O8 2_566 . 81.03(11) no
O1 Dy1 O9 2_566 . 91.96(13) no
O2 Dy1 O2 1_655 2_556 67.50(11) no
O2 Dy1 O4 1_655 . 143.02(10) no
O2 Dy1 O5 1_655 . 83.61(11) no
O2 Dy1 O8 1_655 . 76.74(11) no
O2 Dy1 O9 1_655 . 123.20(12) no
O2 Dy1 O2 2_556 1_655 67.50(11) no
O2 Dy1 O4 2_556 . 81.75(11) no
O2 Dy1 O5 2_556 . 88.26(12) no
O2 Dy1 O8 2_556 . 108.29(11) no
O2 Dy1 O9 2_556 . 83.80(13) no
O4 Dy1 O5 . . 75.14(12) no
O4 Dy1 O8 . . 134.66(12) no
O4 Dy1 O9 . . 70.46(12) no
O5 Dy1 O8 . . 146.53(13) no
O5 Dy1 O9 . . 145.44(12) no
O8 Dy1 O9 . . 67.08(13) no
O1 P1 O2 . . 104.23(18) no
O1 P1 O4 . . 115.54(17) no
O1 P1 O6 . . 106.05(19) no
O2 P1 O4 . . 114.22(19) no
O2 P1 O6 . . 107.45(18) no
O4 P1 O6 . . 108.77(18) no
O3 P2 O5 . . 117.01(19) no
O3 P2 O6 . . 107.1(2) no
O3 P2 O7 . . 112.20(19) no
O5 P2 O6 . . 109.23(18) no
O5 P2 O7 . . 108.2(2) no
O6 P2 O7 . . 102.1(2) no
P2 O7 H71 . . 123(4) no
H81 O8 H82 . . 109(4) no
H91 O9 H92 . . 109(5) no
O10 O10 O11 2_655 . 162.5(12) no

loop_
_geom_bond_atom_site_label_1
_geom_bond_atom_site_label_2
_geom_bond_site_symmetry_2
_geom_bond_distance
_geom_bond_publ_flag
Dy1 O1 2_566 2.269(3) y
Dy1 O1 1_655 2.596(3) y
Dy1 O2 1_655 2.466(3) y
Dy1 O2 2_556 2.314(3) y
Dy1 O4 . 2.291(3) y
Dy1 O5 . 2.311(3) y
Dy1 O8 . 2.441(3) y
Dy1 O9 . 2.370(4) y
P1 O1 . 1.514(3) no
P1 O2 . 1.518(3) no
P1 O4 . 1.493(3) no
P1 O6 . 1.596(4) no
P2 O3 . 1.501(3) no
P2 O5 . 1.498(3) no
P2 O6 . 1.608(4) no
P2 O7 . 1.550(4) no
O7 H71 . 0.82(2) no
O8 H81 . 0.82(3) no
O8 H82 . 0.81(3) no
O9 H91 . 0.81(3) no
O9 H92 . 0.82(3) no
O10 O10 2_655 1.38(2) no
O10 O11 . 1.581(18) no

loop_
_geom_hbond_atom_site_label_D
_geom_hbond_atom_site_label_H
_geom_hbond_atom_site_label_A
_geom_hbond_site_symmetry_A
_geom_hbond_distance_DH
_geom_hbond_distance_HA
_geom_hbond_distance_DA
_geom_hbond_angle_DHA
O7 H71 O3 2_557 0.82(2) 1.78(3) 2.593(5) 175(6)
O8 H82 O3 2_656 0.82(3) 2.00(4) 2.772(5) 157(5)
O9 H91 O11 . 0.81(3) 2.01(3) 2.782(10) 158(5)
O9 H92 O3 2_556 0.82(2) 2.12(4) 2.884(5) 155(5)
O9 H91 O10 . 0.81(3) 2.03(5) 2.785(14) 154(5)
